data_1543653
loop_
_publ_author_name
'Frutos, Mar\'ia'
'Avello, Marta G.'
'Viso, Alma'
'Fern\'andez de la Pradilla, Roberto'
'de la Torre, Mar\'ia C'
'Sierra, Miguel A.'
'Gornitzka, Heinz'
'Hemmert, Catherine'

_publ_section_title
;
 Gold Sulfinyl Mesoionic Carbenes: Synthesis, Structure, and Catalytic
 Activity.
;
_journal_issue 15
_journal_name_full 'Organic letters'
_journal_page_first 3570
_journal_page_last 3573
_journal_paper_doi 10.1021/acs.orglett.6b01555
_journal_volume 18
_journal_year 2016
_chemical_formula_sum 'C18 H19 Au Cl N3 O S'
_chemical_formula_weight 557.84
_chemical_name_systematic
; 
 ? 
;
_space_group_crystal_system orthorhombic
_space_group_IT_number 19
_space_group_name_Hall 'P 2ac 2ab'
_space_group_name_H-M_alt 'P 21 21 21'
_symmetry_space_group_name_Hall 'P 2ac 2ab'
_symmetry_space_group_name_H-M 'P 21 21 21'
_atom_sites_solution_hydrogens geom
_audit_creation_method SHELXL-2014
_cell_angle_alpha 90
_cell_angle_beta 90
_cell_angle_gamma 90
_cell_formula_units_Z 4
_cell_length_a 7.5537(2)
_cell_length_b 14.1240(5)
_cell_length_c 18.0020(6)
_cell_measurement_reflns_used 9953
_cell_measurement_temperature 100(2)
_cell_measurement_theta_max 32.92
_cell_measurement_theta_min 2.68
_cell_volume 1920.61(11)
_computing_cell_refinement 'Bruker SAINT'
_computing_data_collection 'Bruker APEX2'
_computing_data_reduction 'Bruker SAINT'
_computing_molecular_graphics 'Bruker SHELXTL'
_computing_publication_material 'Bruker SHELXTL'
_computing_structure_refinement 'SHELXL-2014 (Sheldrick, 2014)'
_computing_structure_solution 'SHELXS-97 (Sheldrick 2008)'
_diffrn_ambient_temperature 100(2)
_diffrn_measured_fraction_theta_full 0.989
_diffrn_measured_fraction_theta_max 0.992
_diffrn_measurement_device_type 'Bruker APEX-II CCD'
_diffrn_measurement_method '\f and \w scans'
_diffrn_radiation_type MoK\a
_diffrn_radiation_wavelength 0.71073
_diffrn_reflns_av_R_equivalents 0.0208
_diffrn_reflns_av_unetI/netI 0.0170
_diffrn_reflns_Laue_measured_fraction_full 0.989
_diffrn_reflns_Laue_measured_fraction_max 0.992
_diffrn_reflns_limit_h_max 10
_diffrn_reflns_limit_h_min -7
_diffrn_reflns_limit_k_max 18
_diffrn_reflns_limit_k_min -18
_diffrn_reflns_limit_l_max 24
_diffrn_reflns_limit_l_min -20
_diffrn_reflns_number 19840
_diffrn_reflns_point_group_measured_fraction_full 0.992
_diffrn_reflns_point_group_measured_fraction_max 0.994
_diffrn_reflns_theta_full 25.242
_diffrn_reflns_theta_max 28.281
_diffrn_reflns_theta_min 5.103
_exptl_absorpt_coefficient_mu 7.918
_exptl_absorpt_correction_T_max 0.7465
_exptl_absorpt_correction_T_min 0.5276
_exptl_absorpt_correction_type multi-scan
_exptl_absorpt_process_details 'SADABS (Bruker-AXS)'
_exptl_crystal_colour colorless
_exptl_crystal_density_diffrn 1.929
_exptl_crystal_description block
_exptl_crystal_F_000 1072
_exptl_crystal_size_max 0.4
_exptl_crystal_size_mid 0.3
_exptl_crystal_size_min 0.3
_refine_diff_density_max 0.302
_refine_diff_density_min -0.256
_refine_diff_density_rms 0.052
_refine_ls_abs_structure_details
; 
 Flack x determined using 1997 quotients [(I+)-(I-)]/[(I+)+(I-)] 
 (Parsons, Flack and Wagner, Acta Cryst. B69 (2013) 249-259). 
;
_refine_ls_abs_structure_Flack -0.019(2)
_refine_ls_extinction_method none
_refine_ls_goodness_of_fit_ref 1.050
_refine_ls_hydrogen_treatment constr
_refine_ls_matrix_type full
_refine_ls_number_parameters 229
_refine_ls_number_reflns 4737
_refine_ls_number_restraints 0
_refine_ls_restrained_S_all 1.050
_refine_ls_R_factor_all 0.0108
_refine_ls_R_factor_gt 0.0104
_refine_ls_shift/su_max 0.003
_refine_ls_shift/su_mean 0.000
_refine_ls_structure_factor_coef Fsqd
_refine_ls_weighting_details 'w=1/[\s^2^(Fo^2^)+(0.0096P)^2^+0.2787P] where P=(Fo^2^+2Fc^2^)/3'
_refine_ls_weighting_scheme calc
_refine_ls_wR_factor_gt 0.0240
_refine_ls_wR_factor_ref 0.0241
_reflns_Friedel_coverage 0.759
_reflns_Friedel_fraction_full 0.997
_reflns_Friedel_fraction_max 0.998
_reflns_number_gt 4656
_reflns_number_total 4737
_reflns_threshold_expression 'I > 2\s(I)'
_cod_data_source_file ol6b01555_si_003.cif
_cod_data_source_block mfp821m
_cod_depositor_comments
;Adding full bibliography for 1543653--1543655.cif.

The following automatic conversions were performed:

'_exptl_absorpt_correction_type' value 'multi-scans' was replaced
with the value 'multi-scan' as specified in the replacement file
'src/cod-tools/trunk/data/replacement-values/replacement_values.lst'.

Automatic conversion script
Id: cif_fix_values 5376 2017-05-30 11:51:03Z andrius 
;
_cod_database_code 1543653
_shelx_space_group_comment
; 
The symmetry employed for this shelxl refinement is uniquely defined 
by the following loop, which should always be used as a source of 
symmetry information in preference to the above space-group names. 
They are only intended as comments. 
;
_shelxl_version_number 2014-3

loop_
_space_group_symop_operation_xyz
'x, y, z'
'-x+1/2, -y, z+1/2'
'-x, y+1/2, -z+1/2'
'x+1/2, -y+1/2, -z'

loop_
_atom_site_label
_atom_site_type_symbol
_atom_site_fract_x
_atom_site_fract_y
_atom_site_fract_z
_atom_site_U_iso_or_equiv
_atom_site_adp_type
_atom_site_occupancy
_atom_site_site_symmetry_order
_atom_site_calc_flag
_atom_site_refinement_flags_posn
_atom_site_refinement_flags_adp
Au1 Au 0.44093(2) 0.77811(2) 0.45109(2) 0.01573(3) Uani 1 1 d . .
Cl1 Cl 0.44009(10) 0.86118(4) 0.34238(3) 0.02501(13) Uani 1 1 d . .
C1 C 0.4557(3) 0.70562(16) 0.54500(14) 0.0163(4) Uani 1 1 d . .
C2 C 0.4979(3) 0.61254(17) 0.55897(14) 0.0168(5) Uani 1 1 d . .
N1 N 0.5067(3) 0.60098(15) 0.63435(12) 0.0182(5) Uani 1 1 d . .
N2 N 0.4704(3) 0.68004(15) 0.66917(12) 0.0191(5) Uani 1 1 d . .
N3 N 0.4389(3) 0.74185(14) 0.61521(11) 0.0164(4) Uani 1 1 d . .
C3 C 0.5571(5) 0.51731(18) 0.67710(14) 0.0253(6) Uani 1 1 d . .
H3A H 0.5851 0.5360 0.7282 0.038 Uiso 1 1 calc R U
H3B H 0.6612 0.4878 0.6544 0.038 Uiso 1 1 calc R U
H3C H 0.4587 0.4721 0.6774 0.038 Uiso 1 1 calc R U
S1 S 0.52831(10) 0.52332(4) 0.49048(4) 0.02210(14) Uani 1 1 d . .
O1 O 0.7104(3) 0.48375(14) 0.49641(13) 0.0345(5) Uani 1 1 d . .
C4 C 0.3830(3) 0.43734(17) 0.53135(14) 0.0167(5) Uani 1 1 d . .
C5 C 0.4495(4) 0.34769(17) 0.54565(15) 0.0247(5) Uani 1 1 d . .
H5 H 0.5688 0.3323 0.5340 0.030 Uiso 1 1 calc R U
C6 C 0.3379(4) 0.2808(2) 0.57746(15) 0.0302(6) Uani 1 1 d . .
H6 H 0.3820 0.2191 0.5875 0.036 Uiso 1 1 calc R U
C7 C 0.1649(4) 0.3019(2) 0.59470(16) 0.0307(7) Uani 1 1 d . .
C8 C 0.1000(4) 0.3912(2) 0.57785(16) 0.0273(7) Uani 1 1 d . .
H8 H -0.0203 0.4057 0.5882 0.033 Uiso 1 1 calc R U
C9 C 0.2079(3) 0.45969(18) 0.54615(16) 0.0213(5) Uani 1 1 d . .
H9 H 0.1626 0.5207 0.5348 0.026 Uiso 1 1 calc R U
C10 C 0.0494(6) 0.2291(3) 0.63295(18) 0.0503(10) Uani 1 1 d . .
H10A H 0.0901 0.1654 0.6199 0.075 Uiso 1 1 calc R U
H10B H -0.0736 0.2372 0.6169 0.075 Uiso 1 1 calc R U
H10C H 0.0569 0.2377 0.6869 0.075 Uiso 1 1 calc R U
C11 C 0.3885(3) 0.84000(19) 0.63503(16) 0.0197(5) Uani 1 1 d . .
H11 H 0.3251 0.8682 0.5916 0.024 Uiso 1 1 calc R U
C12 C 0.2605(4) 0.8386(2) 0.70062(19) 0.0332(7) Uani 1 1 d . .
H12A H 0.1610 0.7965 0.6893 0.050 Uiso 1 1 calc R U
H12B H 0.2161 0.9028 0.7097 0.050 Uiso 1 1 calc R U
H12C H 0.3222 0.8156 0.7450 0.050 Uiso 1 1 calc R U
C13 C 0.5479(3) 0.90137(16) 0.65176(13) 0.0145(4) Uani 1 1 d . .
C14 C 0.5454(4) 0.99437(18) 0.62631(14) 0.0197(5) Uani 1 1 d . .
H14 H 0.4534 1.0151 0.5942 0.024 Uiso 1 1 calc R U
C15 C 0.6784(4) 1.05711(19) 0.64800(16) 0.0237(6) Uani 1 1 d . .
H15 H 0.6771 1.1205 0.6304 0.028 Uiso 1 1 calc R U
C16 C 0.8117(4) 1.0274(2) 0.69484(15) 0.0230(6) Uani 1 1 d . .
H16 H 0.9007 1.0706 0.7104 0.028 Uiso 1 1 calc R U
C17 C 0.8155(4) 0.93446(19) 0.71918(14) 0.0194(5) Uani 1 1 d . .
H17 H 0.9083 0.9139 0.7509 0.023 Uiso 1 1 calc R U
C18 C 0.6850(3) 0.87107(18) 0.69769(14) 0.0176(5) Uani 1 1 d . .
H18 H 0.6890 0.8072 0.7142 0.021 Uiso 1 1 calc R U

loop_
_atom_site_aniso_label
_atom_site_aniso_U_11
_atom_site_aniso_U_22
_atom_site_aniso_U_33
_atom_site_aniso_U_23
_atom_site_aniso_U_13
_atom_site_aniso_U_12
Au1 0.01697(4) 0.01392(4) 0.01629(4) 0.00034(4) 0.00175(4) -0.00203(4)
Cl1 0.0325(3) 0.0217(3) 0.0208(3) 0.0059(2) 0.0050(3) 0.0029(3)
C1 0.0140(10) 0.0174(11) 0.0174(11) -0.0028(9) 0.0004(11) -0.0054(8)
C2 0.0228(11) 0.0153(11) 0.0122(12) -0.0007(9) 0.0043(9) -0.0055(9)
N1 0.0253(11) 0.0162(10) 0.0132(10) -0.0004(8) 0.0035(9) -0.0044(8)
N2 0.0218(12) 0.0201(11) 0.0155(10) -0.0033(8) 0.0031(9) -0.0043(9)
N3 0.0160(9) 0.0149(10) 0.0183(10) -0.0037(7) 0.0011(9) -0.0039(8)
C3 0.0379(15) 0.0208(13) 0.0171(12) 0.0051(10) 0.0032(14) -0.0016(13)
S1 0.0329(4) 0.0166(3) 0.0168(3) -0.0038(2) 0.0115(3) -0.0077(3)
O1 0.0284(11) 0.0300(11) 0.0452(14) -0.0127(10) 0.0197(10) -0.0059(9)
C4 0.0232(12) 0.0134(12) 0.0134(12) -0.0030(9) 0.0037(9) -0.0042(9)
C5 0.0289(13) 0.0180(12) 0.0271(13) -0.0037(11) 0.0027(16) 0.0009(10)
C6 0.0484(17) 0.0133(12) 0.0289(14) 0.0006(12) 0.0010(13) -0.0049(14)
C7 0.0439(18) 0.0303(17) 0.0179(13) -0.0060(11) 0.0055(13) -0.0224(13)
C8 0.0227(15) 0.0394(17) 0.0199(13) -0.0072(12) 0.0030(11) -0.0123(12)
C9 0.0241(13) 0.0236(13) 0.0162(12) -0.0019(12) -0.0009(13) 0.0003(10)
C10 0.075(3) 0.045(2) 0.0307(16) -0.0043(15) 0.0127(17) -0.043(2)
C11 0.0155(12) 0.0177(13) 0.0259(14) -0.0091(11) -0.0030(10) 0.0016(9)
C12 0.0196(14) 0.0333(17) 0.0467(19) -0.0200(15) 0.0124(13) -0.0101(12)
C13 0.0137(11) 0.0177(11) 0.0120(10) -0.0064(8) 0.0010(11) -0.0007(10)
C14 0.0182(13) 0.0244(13) 0.0167(12) 0.0013(9) -0.0015(11) -0.0014(11)
C15 0.0283(14) 0.0204(13) 0.0223(13) 0.0042(11) -0.0009(13) -0.0071(11)
C16 0.0213(13) 0.0271(14) 0.0207(13) -0.0017(11) -0.0001(12) -0.0107(11)
C17 0.0127(11) 0.0283(14) 0.0171(12) -0.0028(11) -0.0008(11) -0.0014(10)
C18 0.0170(12) 0.0161(12) 0.0197(13) -0.0021(10) 0.0012(11) 0.0012(10)

loop_
_atom_type_symbol
_atom_type_description
_atom_type_scat_dispersion_real
_atom_type_scat_dispersion_imag
_atom_type_scat_source
C C 0.0033 0.0016 'International Tables Vol C Tables 4.2.6.8 and 6.1.1.4'
H H 0.0000 0.0000 'International Tables Vol C Tables 4.2.6.8 and 6.1.1.4'
N N 0.0061 0.0033 'International Tables Vol C Tables 4.2.6.8 and 6.1.1.4'
O O 0.0106 0.0060 'International Tables Vol C Tables 4.2.6.8 and 6.1.1.4'
S S 0.1246 0.1234 'International Tables Vol C Tables 4.2.6.8 and 6.1.1.4'
Cl Cl 0.1484 0.1585 'International Tables Vol C Tables 4.2.6.8 and 6.1.1.4'
Au Au -2.0133 8.8022 'International Tables Vol C Tables 4.2.6.8 and 6.1.1.4'

loop_
_geom_angle_atom_site_label_1
_geom_angle_atom_site_label_2
_geom_angle_atom_site_label_3
_geom_angle
C1 Au1 Cl1 176.92(7)
N3 C1 C2 102.1(2)
N3 C1 Au1 126.13(16)
C2 C1 Au1 131.55(19)
N1 C2 C1 107.9(2)
N1 C2 S1 126.64(19)
C1 C2 S1 125.5(2)
N2 N1 C2 111.3(2)
N2 N1 C3 119.5(2)
C2 N1 C3 129.2(2)
N1 N2 N3 104.37(19)
N2 N3 C1 114.39(19)
N2 N3 C11 119.0(2)
C1 N3 C11 126.6(2)
N1 C3 H3A 109.5
N1 C3 H3B 109.5
H3A C3 H3B 109.5
N1 C3 H3C 109.5
H3A C3 H3C 109.5
H3B C3 H3C 109.5
O1 S1 C2 109.63(12)
O1 S1 C4 106.37(12)
C2 S1 C4 96.67(11)
C9 C4 C5 121.2(2)
C9 C4 S1 120.6(2)
C5 C4 S1 118.2(2)
C4 C5 C6 118.5(3)
C4 C5 H5 120.7
C6 C5 H5 120.7
C7 C6 C5 121.4(3)
C7 C6 H6 119.3
C5 C6 H6 119.3
C6 C7 C8 118.9(3)
C6 C7 C10 120.2(3)
C8 C7 C10 120.9(3)
C7 C8 C9 121.1(3)
C7 C8 H8 119.4
C9 C8 H8 119.4
C4 C9 C8 118.7(3)
C4 C9 H9 120.6
C8 C9 H9 120.6
C7 C10 H10A 109.5
C7 C10 H10B 109.5
H10A C10 H10B 109.5
C7 C10 H10C 109.5
H10A C10 H10C 109.5
H10B C10 H10C 109.5
N3 C11 C13 112.26(19)
N3 C11 C12 109.7(2)
C13 C11 C12 110.9(2)
N3 C11 H11 107.9
C13 C11 H11 107.9
C12 C11 H11 107.9
C11 C12 H12A 109.5
C11 C12 H12B 109.5
H12A C12 H12B 109.5
C11 C12 H12C 109.5
H12A C12 H12C 109.5
H12B C12 H12C 109.5
C14 C13 C18 119.7(2)
C14 C13 C11 117.7(2)
C18 C13 C11 122.3(2)
C13 C14 C15 119.9(2)
C13 C14 H14 120.1
C15 C14 H14 120.1
C16 C15 C14 120.2(2)
C16 C15 H15 119.9
C14 C15 H15 119.9
C15 C16 C17 119.8(3)
C15 C16 H16 120.1
C17 C16 H16 120.1
C16 C17 C18 120.6(3)
C16 C17 H17 119.7
C18 C17 H17 119.7
C17 C18 C13 119.7(2)
C17 C18 H18 120.1
C13 C18 H18 120.1

loop_
_geom_bond_atom_site_label_1
_geom_bond_atom_site_label_2
_geom_bond_distance
Au1 C1 1.980(2)
Au1 Cl1 2.2817(6)
C1 N3 1.370(3)
C1 C2 1.376(3)
C2 N1 1.368(3)
C2 S1 1.778(3)
N1 N2 1.310(3)
N1 C3 1.461(3)
N2 N3 1.327(3)
N3 C11 1.481(3)
C3 H3A 0.9800
C3 H3B 0.9800
C3 H3C 0.9800
S1 O1 1.489(2)
S1 C4 1.795(3)
C4 C9 1.385(4)
C4 C5 1.387(3)
C5 C6 1.390(4)
C5 H5 0.9500
C6 C7 1.376(5)
C6 H6 0.9500
C7 C8 1.387(5)
C7 C10 1.514(4)
C8 C9 1.388(4)
C8 H8 0.9500
C9 H9 0.9500
C10 H10A 0.9800
C10 H10B 0.9800
C10 H10C 0.9800
C11 C13 1.514(3)
C11 C12 1.526(4)
C11 H11 1.0000
C12 H12A 0.9800
C12 H12B 0.9800
C12 H12C 0.9800
C13 C14 1.391(3)
C13 C18 1.392(4)
C14 C15 1.395(4)
C14 H14 0.9500
C15 C16 1.379(4)
C15 H15 0.9500
C16 C17 1.384(4)
C16 H16 0.9500
C17 C18 1.387(4)
C17 H17 0.9500
C18 H18 0.9500
